data_2021558
loop_
_publ_author_name
'Selvakumar, Jayaraman'
'Miles, Meredith H.'
'Grossie, David A.'
'Arumugam, Kuppuswamy'

_publ_section_title
;
 Synthesis and molecular structure of biologically significant
 bis(1,3-dimesityl-4,5-naphthoquinoimidazol-2-ylidene)gold(I) complexes
 with chloride and dichloridoaurate counter-ions
;
_journal_coeditor_code FN3296
_journal_issue 4
_journal_name_full 'Acta Crystallographica Section C'
_journal_page_first 462
_journal_page_last 468
_journal_paper_doi 10.1107/S2053229619003292
_journal_volume 75
_journal_year 2019
_chemical_formula_iupac '[Au (C29 H26 N2 O2)2] [Au Cl2], 2C H2 Cl2'
_chemical_formula_moiety 'C58 H52 Au N4 O4 +, Au Cl2 -, 2(C H2 Cl2)'
_chemical_formula_sum 'C60 H56 Au2 Cl6 N4 O4'
_chemical_formula_weight 1503.72
_chemical_name_systematic
;
Bis(1,3-dimesityl-4,5-naphthoquinoimidazol-2-ylidene)gold(I)
dichloridaurate(I) dichloromethane disolvate
;
_space_group_crystal_system triclinic
_space_group_IT_number 2
_space_group_name_Hall '-P 1'
_space_group_name_H-M_alt 'P -1'
_symmetry_space_group_name_Hall '-P 1'
_symmetry_space_group_name_H-M 'P -1'
_atom_sites_solution_hydrogens geom
_audit_creation_method SHELXL-2017/1
_cell_angle_alpha 100.460(3)
_cell_angle_beta 105.164(3)
_cell_angle_gamma 103.994(3)
_cell_formula_units_Z 2
_cell_length_a 11.9236(11)
_cell_length_b 15.1244(14)
_cell_length_c 18.4014(16)
_cell_measurement_reflns_used 9938
_cell_measurement_temperature 183(2)
_cell_measurement_theta_max 24.84
_cell_measurement_theta_min 2.18
_cell_volume 2999.8(5)
_computing_cell_refinement
;
APEX2 (Bruker, 2014a)
;
_computing_data_collection
;
APEX2 (Bruker, 2014a)
;
_computing_data_reduction
;
SAINT (Bruker, 2014b)
;
_computing_molecular_graphics
;
OLEX2 (Dolomanov <i>et al.</i>,  2009)
;
_computing_publication_material
;
OLEX2 (Dolomanov <i>et al.</i>,  2009),
PLATON (Spek, 2009) and
Mercury (Macrae <i>et al.</i>,  2008)'
;
_computing_structure_refinement
;
SHELXL2017 (Sheldrick, 2015b)
;
_computing_structure_solution
;
SHELXT (Sheldrick, 2015a)
;
_diffrn_ambient_temperature 183(2)
_diffrn_measured_fraction_theta_full 0.988
_diffrn_measured_fraction_theta_max 0.988
_diffrn_measurement_device_type 'Bruker SMART X2S benchtop'
_diffrn_measurement_method '\w scans'
_diffrn_radiation_monochromator 'doubly curved silicon crystal'
_diffrn_radiation_source 'XOS X-beam microfocus source'
_diffrn_radiation_type MoK\a
_diffrn_radiation_wavelength 0.71073
_diffrn_reflns_av_R_equivalents 0.1050
_diffrn_reflns_av_unetI/netI 0.0806
_diffrn_reflns_limit_h_max 14
_diffrn_reflns_limit_h_min -14
_diffrn_reflns_limit_k_max 17
_diffrn_reflns_limit_k_min -18
_diffrn_reflns_limit_l_max 21
_diffrn_reflns_limit_l_min -21
_diffrn_reflns_number 53862
_diffrn_reflns_theta_full 25.076
_diffrn_reflns_theta_max 25.076
_diffrn_reflns_theta_min 1.972
_exptl_absorpt_coefficient_mu 5.200
_exptl_absorpt_correction_T_max 1.0000
_exptl_absorpt_correction_T_min 0.4129
_exptl_absorpt_correction_type multi-scan
_exptl_absorpt_process_details
;
(SADABS; Bruker, 2014)
;
_exptl_crystal_colour yellow
_exptl_crystal_density_diffrn 1.665
_exptl_crystal_density_method 'not measured'
_exptl_crystal_description block
_exptl_crystal_F_000 1472
_exptl_crystal_size_max 0.740
_exptl_crystal_size_mid 0.500
_exptl_crystal_size_min 0.250
_refine_diff_density_max 2.289
_refine_diff_density_min -2.273
_refine_ls_extinction_method none
_refine_ls_goodness_of_fit_ref 0.990
_refine_ls_hydrogen_treatment constr
_refine_ls_matrix_type full
_refine_ls_number_parameters 697
_refine_ls_number_reflns 10522
_refine_ls_number_restraints 0
_refine_ls_restrained_S_all 0.990
_refine_ls_R_factor_all 0.0701
_refine_ls_R_factor_gt 0.0518
_refine_ls_shift/su_max 0.001
_refine_ls_shift/su_mean 0.000
_refine_ls_structure_factor_coef Fsqd
_refine_ls_weighting_details 'w=1/[\s^2^(Fo^2^)+(0.0788P)^2^] where P=(Fo^2^+2Fc^2^)/3'
_refine_ls_weighting_scheme calc
_refine_ls_wR_factor_gt 0.1296
_refine_ls_wR_factor_ref 0.1380
_reflns_number_gt 7802
_reflns_number_total 10522
_reflns_threshold_expression 'I > 2\s(I)'
_cod_data_source_file fn3296sup1.cif
_cod_data_source_block shelx_p-1
_cod_database_code 2021558
_shelx_space_group_comment
;
The symmetry employed for this shelxl refinement is uniquely defined
by the following loop, which should always be used as a source of
symmetry information in preference to the above space-group names.
They are only intended as comments.
;
_shelx_estimated_absorpt_t_min 0.114
_shelx_estimated_absorpt_t_max 0.356

loop_
_space_group_symop_operation_xyz
'x, y, z'
'-x, -y, -z'

loop_
_atom_site_type_symbol
_atom_site_label
_atom_site_fract_x
_atom_site_fract_y
_atom_site_fract_z
_atom_site_U_iso_or_equiv
_atom_site_adp_type
_atom_site_calc_flag
_atom_site_occupancy
Au Au1 0.29603(3) 0.46949(2) 0.28062(2) 0.01952(11) Uani d 1
O O1 0.4592(5) 0.3022(4) 0.0258(3) 0.0298(14) Uani d 1
O O2 0.1641(6) 0.0544(4) 0.1236(3) 0.0394(16) Uani d 1
O O3 0.4847(5) 0.8511(4) 0.5106(4) 0.0351(15) Uani d 1
O O4 0.0051(5) 0.7269(4) 0.3426(4) 0.0366(15) Uani d 1
N N1 0.3758(5) 0.3620(4) 0.1619(3) 0.0182(14) Uani d 1
N N2 0.2468(5) 0.2630(5) 0.1951(4) 0.0211(15) Uani d 1
N N3 0.3673(5) 0.6637(4) 0.3928(3) 0.0189(14) Uani d 1
N N4 0.1750(5) 0.6133(4) 0.3269(4) 0.0198(14) Uani d 1
C C1 0.3086(7) 0.3549(6) 0.2121(5) 0.0255(19) Uani d 1
C C2 0.3548(7) 0.2724(6) 0.1148(4) 0.0215(17) Uani d 1
C C3 0.4000(6) 0.2454(6) 0.0506(4) 0.0215(18) Uani d 1
C C4 0.3639(7) 0.1438(6) 0.0168(5) 0.0275(19) Uani d 1
C C5 0.4091(7) 0.1112(7) -0.0415(5) 0.035(2) Uani d 1
H H5 0.462325 0.154880 -0.058066 0.042 Uiso calc 1
C C6 0.3774(8) 0.0158(7) -0.0756(5) 0.041(2) Uani d 1
H H6 0.408684 -0.005650 -0.115585 0.049 Uiso calc 1
C C7 0.3005(9) -0.0488(7) -0.0522(5) 0.042(2) Uani d 1
H H7 0.280749 -0.114465 -0.075104 0.051 Uiso calc 1
C C8 0.2522(8) -0.0173(7) 0.0051(5) 0.038(2) Uani d 1
H H8 0.195651 -0.061207 0.019299 0.046 Uiso calc 1
C C9 0.2865(7) 0.0774(6) 0.0409(5) 0.031(2) Uani d 1
C C10 0.2327(7) 0.1093(6) 0.1024(4) 0.0265(19) Uani d 1
C C11 0.2749(6) 0.2108(5) 0.1371(4) 0.0187(17) Uani d 1
C C12 0.4614(6) 0.4492(5) 0.1635(4) 0.0195(17) Uani d 1
C C13 0.5738(7) 0.4812(6) 0.2202(5) 0.0240(18) Uani d 1
C C14 0.6586(7) 0.5631(6) 0.2180(5) 0.0261(19) Uani d 1
H H14 0.737018 0.586861 0.256443 0.031 Uiso calc 1
C C15 0.6295(8) 0.6088(7) 0.1611(5) 0.035(2) Uani d 1
C C16 0.5136(8) 0.5764(7) 0.1074(5) 0.036(2) Uani d 1
H H16 0.492381 0.610501 0.070027 0.043 Uiso calc 1
C C17 0.4276(7) 0.4959(6) 0.1063(5) 0.0252(19) Uani d 1
C C18 0.6072(8) 0.4346(7) 0.2850(5) 0.033(2) Uani d 1
H H18A 0.565213 0.449151 0.322726 0.050 Uiso calc 1
H H18B 0.695597 0.458235 0.311178 0.050 Uiso calc 1
H H18C 0.582474 0.366106 0.263260 0.050 Uiso calc 1
C C19 0.7213(9) 0.6977(7) 0.1608(6) 0.049(3) Uani d 1
H H19A 0.793207 0.715731 0.207294 0.073 Uiso calc 1
H H19B 0.684197 0.748916 0.160887 0.073 Uiso calc 1
H H19C 0.745766 0.686023 0.113944 0.073 Uiso calc 1
C C20 0.3009(8) 0.4599(7) 0.0463(5) 0.041(2) Uani d 1
H H20A 0.286808 0.395348 0.016494 0.062 Uiso calc 1
H H20B 0.294424 0.500838 0.010754 0.062 Uiso calc 1
H H20C 0.239696 0.460333 0.072914 0.062 Uiso calc 1
C C21 0.1614(7) 0.2238(6) 0.2338(5) 0.0237(18) Uani d 1
C C22 0.0406(7) 0.2243(6) 0.2048(5) 0.0273(19) Uani d 1
C C23 -0.0389(7) 0.1821(7) 0.2419(5) 0.036(2) Uani d 1
H H23 -0.122055 0.179927 0.223908 0.043 Uiso calc 1
C C24 -0.0028(8) 0.1439(6) 0.3025(5) 0.034(2) Uani d 1
C C25 0.1175(8) 0.1453(7) 0.3284(5) 0.035(2) Uani d 1
H H25 0.142681 0.117850 0.369988 0.042 Uiso calc 1
C C26 0.2022(7) 0.1857(6) 0.2955(5) 0.0262(19) Uani d 1
C C27 0.0015(8) 0.2629(7) 0.1377(5) 0.038(2) Uani d 1
H H27A 0.041315 0.331273 0.152590 0.058 Uiso calc 1
H H27B -0.087226 0.250050 0.121569 0.058 Uiso calc 1
H H27C 0.024470 0.233136 0.094222 0.058 Uiso calc 1
C C28 -0.0953(9) 0.0942(8) 0.3366(6) 0.052(3) Uani d 1
H H28A -0.067757 0.045342 0.357756 0.077 Uiso calc 1
H H28B -0.174563 0.065091 0.295730 0.077 Uiso calc 1
H H28C -0.103155 0.140213 0.378502 0.077 Uiso calc 1
C C29 0.3313(8) 0.1828(7) 0.3217(5) 0.041(2) Uani d 1
H H29A 0.345742 0.141535 0.279786 0.062 Uiso calc 1
H H29B 0.344769 0.158214 0.367996 0.062 Uiso calc 1
H H29C 0.387668 0.246605 0.334530 0.062 Uiso calc 1
C C30 0.2800(7) 0.5889(6) 0.3388(4) 0.0210(17) Uani d 1
C C31 0.3195(6) 0.7345(5) 0.4143(4) 0.0188(17) Uani d 1
C C32 0.3805(8) 0.8269(6) 0.4731(5) 0.0265(19) Uani d 1
C C33 0.2967(7) 0.8868(6) 0.4774(5) 0.0270(19) Uani d 1
C C34 0.3460(8) 0.9758(6) 0.5277(6) 0.038(2) Uani d 1
H H34 0.429280 0.997274 0.559362 0.045 Uiso calc 1
C C35 0.2721(9) 1.0339(6) 0.5316(6) 0.043(3) Uani d 1
H H35 0.306307 1.095641 0.565860 0.051 Uiso calc 1
C C36 0.1537(9) 1.0051(7) 0.4882(5) 0.039(2) Uani d 1
H H36 0.105448 1.046466 0.490740 0.046 Uiso calc 1
C C37 0.1023(8) 0.9135(7) 0.4391(5) 0.033(2) Uani d 1
H H37 0.018040 0.892177 0.409635 0.040 Uiso calc 1
C C38 0.1722(7) 0.8534(6) 0.4330(4) 0.0226(18) Uani d 1
C C39 0.1139(7) 0.7577(6) 0.3786(4) 0.0219(18) Uani d 1
C C40 0.1980(7) 0.7029(6) 0.3732(4) 0.0224(18) Uani d 1
C C41 0.4967(6) 0.6691(6) 0.4173(4) 0.0203(17) Uani d 1
C C42 0.5662(7) 0.6989(6) 0.3732(4) 0.0234(18) Uani d 1
C C43 0.6901(7) 0.7041(6) 0.3983(5) 0.028(2) Uani d 1
H H43 0.740491 0.725578 0.368725 0.034 Uiso calc 1
C C44 0.7395(7) 0.6789(6) 0.4642(5) 0.032(2) Uani d 1
C C45 0.6652(7) 0.6484(6) 0.5072(5) 0.031(2) Uani d 1
H H45 0.699732 0.631741 0.553432 0.038 Uiso calc 1
C C46 0.5407(7) 0.6413(6) 0.4847(5) 0.027(2) Uani d 1
C C47 0.5128(8) 0.7258(7) 0.2996(5) 0.036(2) Uani d 1
H H47A 0.454534 0.669544 0.260164 0.055 Uiso calc 1
H H47B 0.578415 0.753106 0.279873 0.055 Uiso calc 1
H H47C 0.470891 0.772358 0.311011 0.055 Uiso calc 1
C C48 0.8722(8) 0.6812(8) 0.4886(6) 0.047(3) Uani d 1
H H48A 0.908672 0.706939 0.545229 0.070 Uiso calc 1
H H48B 0.916522 0.721031 0.462386 0.070 Uiso calc 1
H H48C 0.877158 0.616931 0.473954 0.070 Uiso calc 1
C C49 0.4614(8) 0.6079(7) 0.5317(5) 0.037(2) Uani d 1
H H49A 0.430839 0.658693 0.551602 0.056 Uiso calc 1
H H49B 0.509134 0.590093 0.575524 0.056 Uiso calc 1
H H49C 0.392328 0.553032 0.498584 0.056 Uiso calc 1
C C50 0.0592(6) 0.5502(5) 0.2712(5) 0.0209(17) Uani d 1
C C51 0.0266(8) 0.5635(7) 0.1971(5) 0.033(2) Uani d 1
C C52 -0.0810(9) 0.5005(8) 0.1448(6) 0.047(3) Uani d 1
H H52 -0.106613 0.507695 0.093344 0.056 Uiso calc 1
C C53 -0.1530(8) 0.4279(7) 0.1635(6) 0.043(3) Uani d 1
C C54 -0.1160(7) 0.4200(6) 0.2387(6) 0.037(2) Uani d 1
H H54 -0.164543 0.370884 0.253210 0.044 Uiso calc 1
C C55 -0.0095(8) 0.4819(7) 0.2939(5) 0.033(2) Uani d 1
C C56 0.1050(10) 0.6421(7) 0.1750(6) 0.057(3) Uani d 1
H H56A 0.104507 0.703186 0.203892 0.085 Uiso calc 1
H H56B 0.072429 0.635259 0.118906 0.085 Uiso calc 1
H H56C 0.188766 0.638926 0.188084 0.085 Uiso calc 1
C C57 -0.2700(9) 0.3621(8) 0.1048(7) 0.068(4) Uani d 1
H H57A -0.308216 0.315226 0.128522 0.102 Uiso calc 1
H H57B -0.252795 0.329826 0.059645 0.102 Uiso calc 1
H H57C -0.325462 0.398149 0.087830 0.102 Uiso calc 1
C C58 0.0306(9) 0.4704(8) 0.3759(6) 0.051(3) Uani d 1
H H58A 0.107137 0.454421 0.385322 0.077 Uiso calc 1
H H58B -0.032453 0.419700 0.381938 0.077 Uiso calc 1
H H58C 0.042989 0.529566 0.413583 0.077 Uiso calc 1
Au Au2 0.32100(3) 0.77171(3) 0.67602(2) 0.03643(13) Uani d 1
Cl Cl1 0.4481(3) 0.8454(2) 0.79868(15) 0.0602(8) Uani d 1
Cl Cl2 0.1922(2) 0.6923(2) 0.55543(14) 0.0475(6) Uani d 1
Cl Cl3 0.0096(3) -0.1064(2) 0.22955(17) 0.0683(8) Uani d 1
Cl Cl4 -0.0574(3) -0.1727(2) 0.06283(16) 0.0634(8) Uani d 1
C C59 -0.0624(9) -0.0909(7) 0.1407(6) 0.048(3) Uani d 1
H H59A -0.022872 -0.026446 0.138168 0.058 Uiso calc 1
H H59B -0.148568 -0.096647 0.136127 0.058 Uiso calc 1
Cl Cl5 0.3382(3) -0.0834(3) 0.3000(2) 0.0777(10) Uani d 1
Cl Cl6 0.3542(4) -0.1655(3) 0.1487(2) 0.1018(13) Uani d 1
C C60 0.3338(13) -0.0711(10) 0.2067(8) 0.084(4) Uani d 1
H H60A 0.254123 -0.063579 0.180585 0.101 Uiso calc 1
H H60B 0.398200 -0.012867 0.211722 0.101 Uiso calc 1

loop_
_atom_site_aniso_label
_atom_site_aniso_U_11
_atom_site_aniso_U_22
_atom_site_aniso_U_33
_atom_site_aniso_U_12
_atom_site_aniso_U_13
_atom_site_aniso_U_23
Au1 0.01953(18) 0.01883(18) 0.02378(19) 0.00784(14) 0.00909(14) 0.00830(14)
O1 0.027(3) 0.036(4) 0.026(3) 0.003(3) 0.012(3) 0.010(3)
O2 0.061(4) 0.013(3) 0.040(4) -0.004(3) 0.029(3) 0.000(3)
O3 0.023(3) 0.030(4) 0.049(4) 0.011(3) 0.005(3) 0.008(3)
O4 0.030(4) 0.035(4) 0.046(4) 0.016(3) 0.011(3) 0.008(3)
N1 0.021(3) 0.015(4) 0.022(3) 0.005(3) 0.011(3) 0.009(3)
N2 0.019(3) 0.024(4) 0.023(4) 0.003(3) 0.009(3) 0.012(3)
N3 0.018(3) 0.023(4) 0.023(4) 0.012(3) 0.007(3) 0.015(3)
N4 0.016(3) 0.022(4) 0.025(4) 0.006(3) 0.009(3) 0.011(3)
C1 0.024(4) 0.024(5) 0.031(5) 0.011(4) 0.008(4) 0.006(4)
C2 0.020(4) 0.021(5) 0.019(4) 0.003(4) 0.002(3) 0.004(4)
C3 0.016(4) 0.029(5) 0.015(4) 0.003(4) 0.002(3) 0.005(4)
C4 0.023(4) 0.035(5) 0.025(5) 0.011(4) 0.005(4) 0.010(4)
C5 0.030(5) 0.045(6) 0.028(5) 0.011(4) 0.015(4) 0.000(4)
C6 0.046(6) 0.039(6) 0.032(5) 0.011(5) 0.016(5) -0.005(5)
C7 0.055(6) 0.034(6) 0.030(5) 0.016(5) 0.009(5) -0.008(4)
C8 0.040(5) 0.046(6) 0.030(5) 0.013(5) 0.013(4) 0.008(5)
C9 0.035(5) 0.021(5) 0.032(5) 0.002(4) 0.016(4) -0.003(4)
C10 0.026(4) 0.033(5) 0.023(4) 0.010(4) 0.008(4) 0.012(4)
C11 0.020(4) 0.017(4) 0.023(4) 0.005(3) 0.013(3) 0.007(3)
C12 0.019(4) 0.013(4) 0.029(4) 0.003(3) 0.013(4) 0.008(4)
C13 0.031(5) 0.019(4) 0.027(5) 0.008(4) 0.014(4) 0.010(4)
C14 0.026(4) 0.022(5) 0.023(4) 0.000(4) 0.009(4) -0.004(4)
C15 0.038(5) 0.034(6) 0.032(5) -0.001(4) 0.019(5) 0.012(4)
C16 0.043(6) 0.032(6) 0.030(5) 0.002(5) 0.011(4) 0.017(4)
C17 0.029(5) 0.022(5) 0.025(4) 0.005(4) 0.007(4) 0.012(4)
C18 0.034(5) 0.037(6) 0.029(5) 0.013(4) 0.004(4) 0.014(4)
C19 0.051(6) 0.040(6) 0.050(6) -0.006(5) 0.020(5) 0.020(5)
C20 0.049(6) 0.040(6) 0.040(6) 0.015(5) 0.009(5) 0.030(5)
C21 0.026(4) 0.022(5) 0.028(5) 0.004(4) 0.019(4) 0.005(4)
C22 0.032(5) 0.028(5) 0.030(5) 0.016(4) 0.014(4) 0.013(4)
C23 0.020(4) 0.042(6) 0.046(6) 0.008(4) 0.016(4) 0.010(5)
C24 0.047(6) 0.029(5) 0.047(6) 0.016(4) 0.036(5) 0.021(5)
C25 0.047(6) 0.042(6) 0.029(5) 0.020(5) 0.023(4) 0.019(4)
C26 0.027(4) 0.024(5) 0.032(5) 0.009(4) 0.012(4) 0.012(4)
C27 0.032(5) 0.050(6) 0.045(6) 0.019(5) 0.018(5) 0.023(5)
C28 0.059(7) 0.052(7) 0.068(7) 0.017(6) 0.046(6) 0.037(6)
C29 0.034(5) 0.062(7) 0.026(5) 0.015(5) 0.007(4) 0.010(5)
C30 0.020(4) 0.022(5) 0.019(4) 0.005(4) 0.004(4) 0.007(4)
C31 0.021(4) 0.018(4) 0.025(4) 0.012(4) 0.011(4) 0.007(3)
C32 0.028(5) 0.019(5) 0.034(5) 0.005(4) 0.015(4) 0.007(4)
C33 0.028(5) 0.030(5) 0.035(5) 0.010(4) 0.019(4) 0.024(4)
C34 0.037(5) 0.021(5) 0.060(6) 0.007(4) 0.025(5) 0.011(5)
C35 0.051(6) 0.016(5) 0.065(7) 0.011(5) 0.031(6) 0.003(5)
C36 0.049(6) 0.034(6) 0.053(6) 0.027(5) 0.033(5) 0.018(5)
C37 0.032(5) 0.041(6) 0.045(6) 0.022(5) 0.022(4) 0.026(5)
C38 0.032(5) 0.027(5) 0.022(4) 0.019(4) 0.016(4) 0.016(4)
C39 0.024(5) 0.021(5) 0.024(4) 0.010(4) 0.010(4) 0.008(4)
C40 0.027(4) 0.025(5) 0.019(4) 0.009(4) 0.010(4) 0.009(4)
C41 0.018(4) 0.023(5) 0.023(4) 0.013(4) 0.006(3) 0.007(4)
C42 0.018(4) 0.032(5) 0.026(4) 0.015(4) 0.007(4) 0.012(4)
C43 0.028(5) 0.029(5) 0.028(5) 0.008(4) 0.013(4) 0.006(4)
C44 0.025(5) 0.033(5) 0.038(5) 0.015(4) 0.011(4) 0.005(4)
C45 0.032(5) 0.045(6) 0.027(5) 0.025(5) 0.006(4) 0.023(4)
C46 0.022(4) 0.037(5) 0.029(5) 0.014(4) 0.011(4) 0.012(4)
C47 0.036(5) 0.043(6) 0.043(6) 0.017(5) 0.018(5) 0.027(5)
C48 0.027(5) 0.071(8) 0.051(6) 0.025(5) 0.013(5) 0.022(6)
C49 0.041(5) 0.048(6) 0.040(5) 0.024(5) 0.017(5) 0.032(5)
C50 0.014(4) 0.018(4) 0.030(5) 0.006(3) 0.006(4) 0.007(4)
C51 0.031(5) 0.040(6) 0.030(5) 0.016(5) 0.005(4) 0.013(4)
C52 0.042(6) 0.054(7) 0.033(6) 0.022(6) -0.009(5) 0.006(5)
C53 0.018(5) 0.039(6) 0.060(7) 0.010(4) -0.001(5) -0.002(5)
C54 0.019(5) 0.027(5) 0.058(7) 0.001(4) 0.013(5) 0.003(5)
C55 0.031(5) 0.038(6) 0.040(5) 0.018(4) 0.020(4) 0.015(5)
C56 0.081(8) 0.043(7) 0.049(7) 0.012(6) 0.019(6) 0.032(6)
C57 0.030(6) 0.055(8) 0.083(9) 0.004(6) -0.013(6) -0.011(7)
C58 0.045(6) 0.054(7) 0.059(7) 0.002(5) 0.025(5) 0.032(6)
Au2 0.0391(2) 0.0412(3) 0.0397(2) 0.02189(19) 0.01651(18) 0.01764(19)
Cl1 0.0633(17) 0.070(2) 0.0447(16) 0.0420(16) 0.0053(13) -0.0017(14)
Cl2 0.0388(13) 0.0661(19) 0.0400(14) 0.0124(13) 0.0151(11) 0.0210(13)
Cl3 0.081(2) 0.061(2) 0.0505(17) 0.0179(17) 0.0020(16) 0.0172(15)
Cl4 0.0630(18) 0.077(2) 0.0490(16) 0.0199(16) 0.0185(14) 0.0144(15)
C59 0.042(6) 0.050(7) 0.054(6) 0.007(5) 0.016(5) 0.028(6)
Cl5 0.081(2) 0.088(3) 0.078(2) 0.037(2) 0.0255(19) 0.039(2)
Cl6 0.142(3) 0.107(3) 0.111(3) 0.063(3) 0.082(3) 0.065(3)
C60 0.108(11) 0.089(11) 0.091(10) 0.041(9) 0.054(9) 0.062(9)

loop_
_atom_type_symbol
_atom_type_description
_atom_type_scat_dispersion_real
_atom_type_scat_dispersion_imag
_atom_type_scat_source
C C 0.0033 0.0016 'International Tables Vol C Tables 4.2.6.8 and 6.1.1.4'
H H 0.0000 0.0000 'International Tables Vol C Tables 4.2.6.8 and 6.1.1.4'
Au Au -2.0133 8.8022 'International Tables Vol C Tables 4.2.6.8 and 6.1.1.4'
Cl Cl 0.1484 0.1585 'International Tables Vol C Tables 4.2.6.8 and 6.1.1.4'
N N 0.0061 0.0033 'International Tables Vol C Tables 4.2.6.8 and 6.1.1.4'
O O 0.0106 0.0060 'International Tables Vol C Tables 4.2.6.8 and 6.1.1.4'

loop_
_geom_angle_atom_site_label_1
_geom_angle_atom_site_label_2
_geom_angle_atom_site_label_3
_geom_angle
C30 Au1 C1 173.9(3)
C1 N1 C2 109.4(6)
C1 N1 C12 123.9(6)
C2 N1 C12 126.5(6)
C1 N2 C11 111.1(6)
C1 N2 C21 124.4(6)
C11 N2 C21 124.5(6)
C30 N3 C31 110.9(6)
C30 N3 C41 122.8(6)
C31 N3 C41 126.1(6)
C30 N4 C40 110.1(6)
C30 N4 C50 121.9(6)
C40 N4 C50 128.0(6)
N2 C1 N1 105.9(6)
N2 C1 Au1 131.4(6)
N1 C1 Au1 122.0(6)
C11 C2 N1 106.5(6)
C11 C2 C3 124.1(7)
N1 C2 C3 129.3(7)
O1 C3 C2 123.0(8)
O1 C3 C4 122.8(7)
C2 C3 C4 114.2(7)
C5 C4 C9 118.6(8)
C5 C4 C3 118.2(8)
C9 C4 C3 123.3(7)
C6 C5 C4 120.4(9)
C6 C5 H5 119.8
C4 C5 H5 119.8
C5 C6 C7 120.7(8)
C5 C6 H6 119.6
C7 C6 H6 119.6
C6 C7 C8 119.7(9)
C6 C7 H7 120.1
C8 C7 H7 120.1
C9 C8 C7 119.8(9)
C9 C8 H8 120.1
C7 C8 H8 120.1
C8 C9 C4 120.7(7)
C8 C9 C10 118.6(8)
C4 C9 C10 120.5(7)
O2 C10 C11 122.9(7)
O2 C10 C9 122.4(8)
C11 C10 C9 114.6(7)
C2 C11 N2 107.1(7)
C2 C11 C10 123.0(7)
N2 C11 C10 129.9(6)
C13 C12 C17 122.7(7)
C13 C12 N1 118.4(7)
C17 C12 N1 118.8(7)
C12 C13 C14 117.7(7)
C12 C13 C18 122.7(7)
C14 C13 C18 119.6(7)
C15 C14 C13 120.9(8)
C15 C14 H14 119.5
C13 C14 H14 119.5
C14 C15 C16 119.3(8)
C14 C15 C19 120.1(8)
C16 C15 C19 120.5(8)
C15 C16 C17 121.9(8)
C15 C16 H16 119.0
C17 C16 H16 119.0
C16 C17 C12 117.3(7)
C16 C17 C20 121.7(7)
C12 C17 C20 121.1(7)
C13 C18 H18A 109.5
C13 C18 H18B 109.5
H18A C18 H18B 109.5
C13 C18 H18C 109.5
H18A C18 H18C 109.5
H18B C18 H18C 109.5
C15 C19 H19A 109.5
C15 C19 H19B 109.5
H19A C19 H19B 109.5
C15 C19 H19C 109.5
H19A C19 H19C 109.5
H19B C19 H19C 109.5
C17 C20 H20A 109.5
C17 C20 H20B 109.5
H20A C20 H20B 109.5
C17 C20 H20C 109.5
H20A C20 H20C 109.5
H20B C20 H20C 109.5
C26 C21 C22 123.4(7)
C26 C21 N2 119.1(7)
C22 C21 N2 117.5(7)
C21 C22 C23 115.1(8)
C21 C22 C27 121.0(7)
C23 C22 C27 123.8(7)
C24 C23 C22 123.4(8)
C24 C23 H23 118.3
C22 C23 H23 118.3
C23 C24 C25 118.8(7)
C23 C24 C28 120.5(8)
C25 C24 C28 120.5(8)
C24 C25 C26 121.7(8)
C24 C25 H25 119.2
C26 C25 H25 119.2
C25 C26 C21 117.5(7)
C25 C26 C29 121.2(8)
C21 C26 C29 121.2(7)
C22 C27 H27A 109.5
C22 C27 H27B 109.5
H27A C27 H27B 109.5
C22 C27 H27C 109.5
H27A C27 H27C 109.5
H27B C27 H27C 109.5
C24 C28 H28A 109.5
C24 C28 H28B 109.5
H28A C28 H28B 109.5
C24 C28 H28C 109.5
H28A C28 H28C 109.5
H28B C28 H28C 109.5
C26 C29 H29A 109.5
C26 C29 H29B 109.5
H29A C29 H29B 109.5
C26 C29 H29C 109.5
H29A C29 H29C 109.5
H29B C29 H29C 109.5
N3 C30 N4 105.4(6)
N3 C30 Au1 129.3(5)
N4 C30 Au1 125.2(6)
C40 C31 N3 106.8(7)
C40 C31 C32 123.9(7)
N3 C31 C32 129.2(7)
O3 C32 C31 122.8(7)
O3 C32 C33 124.2(8)
C31 C32 C33 113.0(7)
C34 C33 C38 120.6(8)
C34 C33 C32 117.5(8)
C38 C33 C32 121.9(8)
C33 C34 C35 119.0(9)
C33 C34 H34 120.5
C35 C34 H34 120.5
C36 C35 C34 121.8(9)
C36 C35 H35 119.1
C34 C35 H35 119.1
C35 C36 C37 119.3(8)
C35 C36 H36 120.4
C37 C36 H36 120.4
C38 C37 C36 121.0(8)
C38 C37 H37 119.5
C36 C37 H37 119.5
C37 C38 C33 118.2(8)
C37 C38 C39 118.9(7)
C33 C38 C39 122.9(7)
O4 C39 C40 122.9(7)
O4 C39 C38 123.1(7)
C40 C39 C38 114.0(7)
C31 C40 N4 106.8(6)
C31 C40 C39 124.2(7)
N4 C40 C39 129.0(7)
C42 C41 C46 123.7(7)
C42 C41 N3 119.1(7)
C46 C41 N3 117.1(6)
C41 C42 C43 118.0(7)
C41 C42 C47 121.4(7)
C43 C42 C47 120.6(7)
C44 C43 C42 121.3(7)
C44 C43 H43 119.3
C42 C43 H43 119.3
C43 C44 C45 118.8(7)
C43 C44 C48 120.7(8)
C45 C44 C48 120.5(8)
C44 C45 C46 122.3(8)
C44 C45 H45 118.9
C46 C45 H45 118.9
C41 C46 C45 115.8(7)
C41 C46 C49 122.5(7)
C45 C46 C49 121.7(7)
C42 C47 H47A 109.5
C42 C47 H47B 109.5
H47A C47 H47B 109.5
C42 C47 H47C 109.5
H47A C47 H47C 109.5
H47B C47 H47C 109.5
C44 C48 H48A 109.5
C44 C48 H48B 109.5
H48A C48 H48B 109.5
C44 C48 H48C 109.5
H48A C48 H48C 109.5
H48B C48 H48C 109.5
C46 C49 H49A 109.5
C46 C49 H49B 109.5
H49A C49 H49B 109.5
C46 C49 H49C 109.5
H49A C49 H49C 109.5
H49B C49 H49C 109.5
C55 C50 C51 123.6(8)
C55 C50 N4 119.1(7)
C51 C50 N4 117.3(7)
C52 C51 C50 115.9(9)
C52 C51 C56 122.4(9)
C50 C51 C56 121.6(8)
C53 C52 C51 123.3(9)
C53 C52 H52 118.4
C51 C52 H52 118.4
C54 C53 C52 117.5(8)
C54 C53 C57 121.2(10)
C52 C53 C57 121.2(10)
C53 C54 C55 121.6(9)
C53 C54 H54 119.2
C55 C54 H54 119.2
C50 C55 C54 117.9(8)
C50 C55 C58 121.5(8)
C54 C55 C58 120.6(9)
C51 C56 H56A 109.5
C51 C56 H56B 109.5
H56A C56 H56B 109.5
C51 C56 H56C 109.5
H56A C56 H56C 109.5
H56B C56 H56C 109.5
C53 C57 H57A 109.5
C53 C57 H57B 109.5
H57A C57 H57B 109.5
C53 C57 H57C 109.5
H57A C57 H57C 109.5
H57B C57 H57C 109.5
C55 C58 H58A 109.5
C55 C58 H58B 109.5
H58A C58 H58B 109.5
C55 C58 H58C 109.5
H58A C58 H58C 109.5
H58B C58 H58C 109.5
Cl2 Au2 Cl1 177.45(11)
Cl3 C59 Cl4 112.3(6)
Cl3 C59 H59A 109.1
Cl4 C59 H59A 109.1
Cl3 C59 H59B 109.1
Cl4 C59 H59B 109.1
H59A C59 H59B 107.9
Cl6 C60 Cl5 113.6(7)
Cl6 C60 H60A 108.8
Cl5 C60 H60A 108.8
Cl6 C60 H60B 108.8
Cl5 C60 H60B 108.8
H60A C60 H60B 107.7

loop_
_geom_bond_atom_site_label_1
_geom_bond_atom_site_label_2
_geom_bond_distance
Au1 C30 2.004(8)
Au1 C1 2.013(8)
O1 C3 1.210(9)
O2 C10 1.212(9)
O3 C32 1.181(9)
O4 C39 1.218(9)
N1 C1 1.372(9)
N1 C2 1.396(10)
N1 C12 1.450(9)
N2 C1 1.341(10)
N2 C11 1.373(9)
N2 C21 1.461(9)
N3 C30 1.353(10)
N3 C31 1.375(9)
N3 C41 1.467(9)
N4 C30 1.364(9)
N4 C40 1.384(10)
N4 C50 1.462(9)
C2 C11 1.364(10)
C2 C3 1.454(10)
C3 C4 1.457(11)
C4 C5 1.388(10)
C4 C9 1.410(11)
C5 C6 1.379(12)
C5 H5 0.9500
C6 C7 1.380(13)
C6 H6 0.9500
C7 C8 1.392(11)
C7 H7 0.9500
C8 C9 1.374(12)
C8 H8 0.9500
C9 C10 1.502(10)
C10 C11 1.455(11)
C12 C13 1.375(11)
C12 C17 1.398(11)
C13 C14 1.411(11)
C13 C18 1.507(11)
C14 C15 1.372(12)
C14 H14 0.9500
C15 C16 1.382(12)
C15 C19 1.517(12)
C16 C17 1.383(11)
C16 H16 0.9500
C17 C20 1.520(11)
C18 H18A 0.9800
C18 H18B 0.9800
C18 H18C 0.9800
C19 H19A 0.9800
C19 H19B 0.9800
C19 H19C 0.9800
C20 H20A 0.9800
C20 H20B 0.9800
C20 H20C 0.9800
C21 C26 1.394(11)
C21 C22 1.402(11)
C22 C23 1.407(11)
C22 C27 1.475(12)
C23 C24 1.364(12)
C23 H23 0.9500
C24 C25 1.382(12)
C24 C28 1.520(11)
C25 C26 1.385(11)
C25 H25 0.9500
C26 C29 1.502(11)
C27 H27A 0.9800
C27 H27B 0.9800
C27 H27C 0.9800
C28 H28A 0.9800
C28 H28B 0.9800
C28 H28C 0.9800
C29 H29A 0.9800
C29 H29B 0.9800
C29 H29C 0.9800
C31 C40 1.363(10)
C31 C32 1.484(11)
C32 C33 1.509(11)
C33 C34 1.376(12)
C33 C38 1.408(11)
C34 C35 1.392(12)
C34 H34 0.9500
C35 C36 1.345(13)
C35 H35 0.9500
C36 C37 1.398(12)
C36 H36 0.9500
C37 C38 1.383(10)
C37 H37 0.9500
C38 C39 1.484(11)
C39 C40 1.459(10)
C41 C42 1.360(10)
C41 C46 1.395(11)
C42 C43 1.405(10)
C42 C47 1.511(11)
C43 C44 1.366(12)
C43 H43 0.9500
C44 C45 1.388(11)
C44 C48 1.518(11)
C45 C46 1.405(10)
C45 H45 0.9500
C46 C49 1.501(11)
C47 H47A 0.9800
C47 H47B 0.9800
C47 H47C 0.9800
C48 H48A 0.9800
C48 H48B 0.9800
C48 H48C 0.9800
C49 H49A 0.9800
C49 H49B 0.9800
C49 H49C 0.9800
C50 C55 1.356(11)
C50 C51 1.383(11)
C51 C52 1.382(12)
C51 C56 1.512(13)
C52 C53 1.378(14)
C52 H52 0.9500
C53 C54 1.375(14)
C53 C57 1.501(13)
C54 C55 1.389(12)
C54 H54 0.9500
C55 C58 1.515(13)
C56 H56A 0.9800
C56 H56B 0.9800
C56 H56C 0.9800
C57 H57A 0.9800
C57 H57B 0.9800
C57 H57C 0.9800
C58 H58A 0.9800
C58 H58B 0.9800
C58 H58C 0.9800
Au2 Cl2 2.254(3)
Au2 Cl1 2.261(3)
Cl3 C59 1.723(10)
Cl4 C59 1.739(10)
C59 H59A 0.9900
C59 H59B 0.9900
Cl5 C60 1.748(12)
Cl6 C60 1.729(14)
C60 H60A 0.9900
C60 H60B 0.9900

loop_
_geom_torsion_atom_site_label_1
_geom_torsion_atom_site_label_2
_geom_torsion_atom_site_label_3
_geom_torsion_atom_site_label_4
_geom_torsion
C11 N2 C1 N1 1.7(9)
C21 N2 C1 N1 -178.7(6)
C11 N2 C1 Au1 171.8(6)
C21 N2 C1 Au1 -8.6(12)
C2 N1 C1 N2 -0.8(8)
C12 N1 C1 N2 -176.5(6)
C2 N1 C1 Au1 -172.0(5)
C12 N1 C1 Au1 12.3(10)
C1 N1 C2 C11 -0.4(9)
C12 N1 C2 C11 175.1(7)
C1 N1 C2 C3 176.3(7)
C12 N1 C2 C3 -8.2(13)
C11 C2 C3 O1 171.0(8)
N1 C2 C3 O1 -5.1(13)
C11 C2 C3 C4 -6.8(11)
N1 C2 C3 C4 177.0(7)
O1 C3 C4 C5 6.1(12)
C2 C3 C4 C5 -176.1(7)
O1 C3 C4 C9 -174.5(8)
C2 C3 C4 C9 3.3(11)
C9 C4 C5 C6 0.9(13)
C3 C4 C5 C6 -179.7(8)
C4 C5 C6 C7 -0.2(14)
C5 C6 C7 C8 1.6(15)
C6 C7 C8 C9 -3.6(14)
C7 C8 C9 C4 4.3(14)
C7 C8 C9 C10 179.9(8)
C5 C4 C9 C8 -2.9(13)
C3 C4 C9 C8 177.7(8)
C5 C4 C9 C10 -178.4(7)
C3 C4 C9 C10 2.2(13)
C8 C9 C10 O2 3.0(13)
C4 C9 C10 O2 178.6(8)
C8 C9 C10 C11 179.8(8)
C4 C9 C10 C11 -4.6(11)
N1 C2 C11 N2 1.4(8)
C3 C2 C11 N2 -175.5(7)
N1 C2 C11 C10 -178.5(7)
C3 C2 C11 C10 4.6(12)
C1 N2 C11 C2 -2.0(9)
C21 N2 C11 C2 178.4(7)
C1 N2 C11 C10 177.9(8)
C21 N2 C11 C10 -1.6(13)
O2 C10 C11 C2 178.2(8)
C9 C10 C11 C2 1.3(11)
O2 C10 C11 N2 -1.8(14)
C9 C10 C11 N2 -178.6(7)
C1 N1 C12 C13 77.4(9)
C2 N1 C12 C13 -97.6(9)
C1 N1 C12 C17 -104.3(9)
C2 N1 C12 C17 80.8(9)
C17 C12 C13 C14 -2.0(11)
N1 C12 C13 C14 176.2(6)
C17 C12 C13 C18 175.8(7)
N1 C12 C13 C18 -6.0(11)
C12 C13 C14 C15 -0.1(11)
C18 C13 C14 C15 -178.0(8)
C13 C14 C15 C16 2.9(12)
C13 C14 C15 C19 178.8(8)
C14 C15 C16 C17 -3.7(13)
C19 C15 C16 C17 -179.7(8)
C15 C16 C17 C12 1.7(13)
C15 C16 C17 C20 -179.1(8)
C13 C12 C17 C16 1.2(12)
N1 C12 C17 C16 -177.0(7)
C13 C12 C17 C20 -178.0(7)
N1 C12 C17 C20 3.8(11)
C1 N2 C21 C26 -96.3(10)
C11 N2 C21 C26 83.2(10)
C1 N2 C21 C22 85.4(10)
C11 N2 C21 C22 -95.0(9)
C26 C21 C22 C23 -0.8(12)
N2 C21 C22 C23 177.4(7)
C26 C21 C22 C27 -178.0(8)
N2 C21 C22 C27 0.2(12)
C21 C22 C23 C24 0.8(13)
C27 C22 C23 C24 177.9(9)
C22 C23 C24 C25 -1.0(14)
C22 C23 C24 C28 -176.4(9)
C23 C24 C25 C26 1.1(14)
C28 C24 C25 C26 176.5(8)
C24 C25 C26 C21 -1.1(13)
C24 C25 C26 C29 -177.2(8)
C22 C21 C26 C25 1.0(12)
N2 C21 C26 C25 -177.2(7)
C22 C21 C26 C29 177.0(8)
N2 C21 C26 C29 -1.1(12)
C31 N3 C30 N4 -0.6(8)
C41 N3 C30 N4 -174.8(6)
C31 N3 C30 Au1 175.4(6)
C41 N3 C30 Au1 1.2(10)
C40 N4 C30 N3 0.3(8)
C50 N4 C30 N3 179.3(6)
C40 N4 C30 Au1 -175.9(5)
C50 N4 C30 Au1 3.1(10)
C30 N3 C31 C40 0.7(8)
C41 N3 C31 C40 174.6(6)
C30 N3 C31 C32 177.7(7)
C41 N3 C31 C32 -8.4(12)
C40 C31 C32 O3 176.4(8)
N3 C31 C32 O3 -0.1(13)
C40 C31 C32 C33 -5.5(11)
N3 C31 C32 C33 177.9(7)
O3 C32 C33 C34 0.9(12)
C31 C32 C33 C34 -177.1(7)
O3 C32 C33 C38 -178.1(8)
C31 C32 C33 C38 3.9(10)
C38 C33 C34 C35 -2.8(13)
C32 C33 C34 C35 178.3(8)
C33 C34 C35 C36 0.7(14)
C34 C35 C36 C37 1.6(14)
C35 C36 C37 C38 -2.0(13)
C36 C37 C38 C33 0.0(12)
C36 C37 C38 C39 -178.5(7)
C34 C33 C38 C37 2.4(11)
C32 C33 C38 C37 -178.7(7)
C34 C33 C38 C39 -179.2(8)
C32 C33 C38 C39 -0.3(11)
C37 C38 C39 O4 -4.9(12)
C33 C38 C39 O4 176.7(7)
C37 C38 C39 C40 176.2(7)
C33 C38 C39 C40 -2.2(11)
N3 C31 C40 N4 -0.5(8)
C32 C31 C40 N4 -177.6(7)
N3 C31 C40 C39 -179.4(7)
C32 C31 C40 C39 3.4(12)
C30 N4 C40 C31 0.1(8)
C50 N4 C40 C31 -178.8(7)
C30 N4 C40 C39 179.0(7)
C50 N4 C40 C39 0.1(13)
O4 C39 C40 C31 -178.2(8)
C38 C39 C40 C31 0.7(11)
O4 C39 C40 N4 3.1(13)
C38 C39 C40 N4 -178.0(7)
C30 N3 C41 C42 82.9(10)
C31 N3 C41 C42 -90.4(9)
C30 N3 C41 C46 -95.9(9)
C31 N3 C41 C46 90.8(9)
C46 C41 C42 C43 -1.7(13)
N3 C41 C42 C43 179.6(7)
C46 C41 C42 C47 178.4(8)
N3 C41 C42 C47 -0.3(12)
C41 C42 C43 C44 0.9(13)
C47 C42 C43 C44 -179.2(8)
C42 C43 C44 C45 -0.5(13)
C42 C43 C44 C48 177.5(8)
C43 C44 C45 C46 0.9(14)
C48 C44 C45 C46 -177.1(8)
C42 C41 C46 C45 2.0(13)
N3 C41 C46 C45 -179.3(7)
C42 C41 C46 C49 -179.4(8)
N3 C41 C46 C49 -0.7(12)
C44 C45 C46 C41 -1.6(13)
C44 C45 C46 C49 179.8(9)
C30 N4 C50 C55 84.0(9)
C40 N4 C50 C55 -97.2(9)
C30 N4 C50 C51 -95.1(9)
C40 N4 C50 C51 83.6(9)
C55 C50 C51 C52 -1.6(12)
N4 C50 C51 C52 177.6(7)
C55 C50 C51 C56 178.6(8)
N4 C50 C51 C56 -2.2(12)
C50 C51 C52 C53 -0.4(14)
C56 C51 C52 C53 179.4(9)
C51 C52 C53 C54 1.5(14)
C51 C52 C53 C57 179.3(9)
C52 C53 C54 C55 -0.7(13)
C57 C53 C54 C55 -178.4(8)
C51 C50 C55 C54 2.4(12)
N4 C50 C55 C54 -176.8(7)
C51 C50 C55 C58 179.9(8)
N4 C50 C55 C58 0.8(12)
C53 C54 C55 C50 -1.2(13)
C53 C54 C55 C58 -178.8(8)

_cod_database_fobs_code 2021558
